data_4068146
loop_
_publ_author_name
'Addy, David A.'
'Phillips, Nicholas'
'Pierce, Glesni A.'
'Vidovic, Dragoslav'
'Kr\"amer, Tobias'
'Mallick, Dibyendu'
'Jemmis, Eluvathingal D.'
'Reid, Gill'
'Aldridge, Simon'

_publ_section_title
;
 (Dimethylamino)borylene and Related Complexes of Electron-Rich Metal
 Fragments: Generation of Nucleophile-Resistant Cations by Spontaneous
 Halide Ejection
;
_journal_issue 3
_journal_name_full Organometallics
_journal_page_first 1092
_journal_paper_doi 10.1021/om201144e
_journal_volume 31
_journal_year 2012
_chemical_formula_moiety 'C32 H12 B F24, C32 H31 Fe O P2, C6 H5 F'
_chemical_formula_sum 'C67 H45.5 B F24.5 Fe O P2'
_chemical_formula_weight 1460.65
_chemical_melting_point ?
_space_group_IT_number 2
_symmetry_cell_setting triclinic
_symmetry_space_group_name_Hall '-P 1'
_symmetry_space_group_name_H-M 'P -1'
_atom_sites_solution_hydrogens geom
_atom_sites_solution_primary direct
_audit_creation_date 11-10-17
_audit_creation_method CRYSTALS_ver_14.11
_cell_angle_alpha 100.2488(5)
_cell_angle_beta 101.1516(5)
_cell_angle_gamma 95.9108(5)
_cell_formula_units_Z 2
_cell_length_a 12.67910(10)
_cell_length_b 13.8270(2)
_cell_length_c 18.7636(2)
_cell_measurement_reflns_used 11665
_cell_measurement_temperature 150
_cell_measurement_theta_max 26
_cell_measurement_theta_min 5
_cell_volume 3143.59(6)
_computing_cell_refinement 'DENZO/SCALEPACK (Otwinowski & Minor, 1997)'
_computing_data_collection 'COLLECT (Nonius, 2001).'
_computing_data_reduction 'DENZO/SCALEPACK (Otwinowski & Minor, 1997)'
_computing_molecular_graphics 'CAMERON (Watkin et al., 1996)'
_computing_publication_material 'CRYSTALS (Betteridge et al., 2003)'
_computing_structure_refinement 'CRYSTALS (Betteridge et al., 2003)'
_computing_structure_solution 'SIR92 (Altomare et al., 1994)'
_diffrn_ambient_temperature 150
_diffrn_measured_fraction_theta_full 0.990
_diffrn_measured_fraction_theta_max 0.985
_diffrn_measurement_device Area
_diffrn_measurement_device_type 'Nonius KappaCCD'
_diffrn_measurement_method \w
_diffrn_radiation_monochromator graphite
_diffrn_radiation_type 'Mo K\a'
_diffrn_radiation_wavelength 0.71073
_diffrn_reflns_av_R_equivalents 0.030
_diffrn_reflns_limit_h_max 15
_diffrn_reflns_limit_h_min -15
_diffrn_reflns_limit_k_max 17
_diffrn_reflns_limit_k_min -17
_diffrn_reflns_limit_l_max 21
_diffrn_reflns_limit_l_min -23
_diffrn_reflns_number 39196
_diffrn_reflns_theta_full 25.713
_diffrn_reflns_theta_max 26.238
_diffrn_reflns_theta_min 5.088
_diffrn_standards_number 0
_exptl_absorpt_coefficient_mu 0.408
_exptl_absorpt_correction_T_max 0.97
_exptl_absorpt_correction_T_min 0.94
_exptl_absorpt_correction_type multi-scan
_exptl_absorpt_process_details 'DENZO/SCALEPACK (Otwinowski & Minor, 1997)'
_exptl_crystal_colour red
_exptl_crystal_density_diffrn 1.543
_exptl_crystal_density_method 'not measured'
_exptl_crystal_description plate
_exptl_crystal_F_000 1474
_exptl_crystal_size_max 0.180
_exptl_crystal_size_mid 0.110
_exptl_crystal_size_min 0.080
_refine_diff_density_max 1.75
_refine_diff_density_min -1.29
_refine_ls_extinction_method None
_refine_ls_goodness_of_fit_ref 0.9246
_refine_ls_hydrogen_treatment none
_refine_ls_matrix_type full
_refine_ls_number_parameters 904
_refine_ls_number_reflns 12506
_refine_ls_number_restraints 690
_refine_ls_R_factor_all 0.0830
_refine_ls_R_factor_gt 0.0690
_refine_ls_shift/su_max 0.0215495
_refine_ls_shift/su_mean 0.0003294
_refine_ls_structure_factor_coef Fsqd
_refine_ls_weighting_details
;
 Method= Modified Sheldrick 
 w=1/[\s^2^(F^2^) + ( 0.08P)^2^ +11.04P] 
 ,where P=(max(Fo^2^,0) + 2Fc^2^)/3 
;
_refine_ls_weighting_scheme calc
_refine_ls_wR_factor_all 0.1822
_refine_ls_wR_factor_gt 0.1715
_refine_ls_wR_factor_ref 0.1822
_reflns_limit_h_max 15
_reflns_limit_h_min -15
_reflns_limit_k_max 16
_reflns_limit_k_min -17
_reflns_limit_l_max 23
_reflns_limit_l_min 0
_reflns_number_gt 10166
_reflns_number_total 12506
_reflns_threshold_expression I>2.0\s(I)
_oxford_diffrn_Wilson_B_factor 2.21
_oxford_diffrn_Wilson_scale 5.69
_oxford_refine_ls_r_factor_ref 0.0830
_oxford_refine_ls_scale 0.4547(7)
_oxford_reflns_number_all 12506
_oxford_reflns_threshold_expression_ref I>-3.0\s(I)
_oxford_structure_analysis_title 074dadv09
_cod_data_source_file om201144e_si_008.cif
_cod_data_source_block global
_cod_depositor_comments
;
The following automatic conversions were performed:

'_chemical_melting_point' value 'not measured' was changed to '?' -
the value is undefined or not given.

'_symmetry_cell_setting' value
'Triclinic' changed to 'triclinic' according to
/home/saulius/struct/CIF-dictionaries/cif_core.dic dictionary named
'cif_core.dic' version 2.4.1 from 2010-06-29.

Automatic conversion script
Id: cif_fix_values 1715 2011-07-08 13:25:40Z adriana 
;
_cod_original_sg_symbol_H-M 'P -1 '
_cod_original_formula_sum 'C67 H45.50 B1 F24.50 Fe1 O1 P2'
_cod_database_code 4068146

loop_
_symmetry_equiv_pos_as_xyz
x,y,z
-x,-y,-z

loop_
_atom_site_label
_atom_site_type_symbol
_atom_site_fract_x
_atom_site_fract_y
_atom_site_fract_z
_atom_site_U_iso_or_equiv
_atom_site_occupancy
_atom_site_adp_type
_atom_site_refinement_flags_posn
_atom_site_refinement_flags_occupancy
_atom_site_disorder_assembly
_atom_site_disorder_group
Fe1 Fe 0.59245(4) 0.84252(3) 0.74086(3) 0.0252 1.0000 Uani . . . .
P2 P 0.55394(7) 0.93489(6) 0.65491(5) 0.0241 1.0000 Uani . . . .
C3 C 0.5355(3) 1.0639(3) 0.68385(19) 0.0282 1.0000 Uani . . . .
C4 C 0.4963(3) 1.0942(3) 0.7472(2) 0.0397 1.0000 Uani . . . .
C5 C 0.4855(4) 1.1936(4) 0.7701(2) 0.0542 1.0000 Uani . . . .
C6 C 0.5144(4) 1.2625(3) 0.7305(3) 0.0535 1.0000 Uani . . . .
C7 C 0.5516(4) 1.2337(3) 0.6674(3) 0.0484 1.0000 Uani . . . .
C8 C 0.5622(3) 1.1352(3) 0.6439(2) 0.0361 1.0000 Uani . . . .
C9 C 0.4292(3) 0.8792(3) 0.58648(18) 0.0277 1.0000 Uani . . . .
C10 C 0.4251(3) 0.7831(3) 0.5467(2) 0.0352 1.0000 Uani . . . .
C11 C 0.3335(3) 0.7386(3) 0.4927(2) 0.0397 1.0000 Uani . . . .
C12 C 0.2455(3) 0.7890(3) 0.4789(2) 0.0405 1.0000 Uani . . . .
C13 C 0.2485(3) 0.8835(3) 0.5184(2) 0.0383 1.0000 Uani . . . .
C14 C 0.3399(3) 0.9292(3) 0.5726(2) 0.0319 1.0000 Uani . . . .
C15 C 0.6480(3) 0.9416(3) 0.5928(2) 0.0340 1.0000 Uani . . . .
P16 P 0.74177(7) 0.93831(6) 0.80990(5) 0.0256 1.0000 Uani . . . .
C17 C 0.8500(3) 0.8714(3) 0.84755(19) 0.0300 1.0000 Uani . . . .
C18 C 0.8373(3) 0.7689(3) 0.8383(2) 0.0340 1.0000 Uani . . . .
C19 C 0.9221(3) 0.7206(3) 0.8666(2) 0.0413 1.0000 Uani . . . .
C20 C 1.0208(3) 0.7750(4) 0.9036(2) 0.0453 1.0000 Uani . . . .
C21 C 1.0344(3) 0.8772(4) 0.9137(2) 0.0475 1.0000 Uani . . . .
C22 C 0.9500(3) 0.9257(3) 0.8868(2) 0.0420 1.0000 Uani . . . .
C23 C 0.7225(4) 1.0186(3) 0.8931(2) 0.0402 1.0000 Uani . . . .
C24 C 0.8147(3) 1.0238(3) 0.7665(2) 0.0322 1.0000 Uani . . . .
C25 C 0.7948(3) 1.1222(3) 0.7716(2) 0.0400 1.0000 Uani . . . .
C26 C 0.8484(4) 1.1845(3) 0.7359(3) 0.0554 1.0000 Uani . . . .
C27 C 0.9209(4) 1.1502(4) 0.6945(3) 0.0628 1.0000 Uani . . . .
C28 C 0.9414(4) 1.0531(4) 0.6895(3) 0.0588 1.0000 Uani . . . .
C29 C 0.8884(3) 0.9899(3) 0.7252(2) 0.0426 1.0000 Uani . . . .
C30 C 0.6668(3) 0.7769(3) 0.6846(2) 0.0309 1.0000 Uani . . . .
O31 O 0.7136(3) 0.7319(2) 0.64657(17) 0.0472 1.0000 Uani . . . .
C32 C 0.4499(3) 0.7401(3) 0.7207(2) 0.0437 1.0000 Uani . . . .
C33 C 0.5337(3) 0.7121(3) 0.7722(2) 0.0421 1.0000 Uani . . . .
C34 C 0.5646(3) 0.7897(3) 0.8349(2) 0.0391 1.0000 Uani . . . .
C35 C 0.4994(3) 0.8659(3) 0.8234(2) 0.0397 1.0000 Uani . . . .
C36 C 0.4289(3) 0.8347(3) 0.7525(2) 0.0412 1.0000 Uani . . . .
F37 F -0.19838(19) 0.40075(17) 0.66522(16) 0.0523 1.0000 Uani . . . .
C38 C -0.1824(3) 0.4995(3) 0.6715(2) 0.0322 1.0000 Uani . . . .
F39 F -0.23765(18) 0.5374(2) 0.72130(14) 0.0548 1.0000 Uani . . . .
F40 F -0.23373(18) 0.51732(19) 0.60689(13) 0.0469 1.0000 Uani . . . .
C41 C -0.0649(3) 0.5426(2) 0.69271(18) 0.0256 1.0000 Uani . . . .
C42 C -0.0349(3) 0.6373(3) 0.6815(2) 0.0292 1.0000 Uani . . . .
C43 C 0.0730(3) 0.6781(3) 0.7045(2) 0.0291 1.0000 Uani . . . .
C44 C 0.1499(3) 0.6260(2) 0.74004(18) 0.0261 1.0000 Uani . . . .
C45 C 0.1219(3) 0.5312(2) 0.75263(17) 0.0223 1.0000 Uani . . . .
C46 C 0.0116(3) 0.4904(2) 0.72612(18) 0.0250 1.0000 Uani . . . .
B47 B 0.2121(3) 0.4657(3) 0.7888(2) 0.0222 1.0000 Uani . . . .
C48 C 0.2489(2) 0.4046(2) 0.71618(17) 0.0216 1.0000 Uani . . . .
C49 C 0.3250(3) 0.4506(2) 0.68328(18) 0.0233 1.0000 Uani . . . .
C50 C 0.3502(3) 0.4046(2) 0.61777(18) 0.0257 1.0000 Uani . . . .
C51 C 0.2991(3) 0.3105(3) 0.5812(2) 0.0300 1.0000 Uani . . . .
C52 C 0.2230(3) 0.2636(2) 0.6125(2) 0.0290 1.0000 Uani . . . .
C53 C 0.1987(3) 0.3096(2) 0.67844(19) 0.0254 1.0000 Uani . . . .
C54 C 0.1640(4) 0.1622(3) 0.5750(2) 0.0442 1.0000 Uani . . . .
F55 F 0.1748(3) 0.09627(19) 0.61990(18) 0.0667 1.0000 Uani . . . .
F56 F 0.1982(3) 0.1230(2) 0.51536(19) 0.0848 1.0000 Uani . . . .
F57 F 0.0568(2) 0.1612(2) 0.55549(18) 0.0675 1.0000 Uani . . . .
C58 C 0.4310(3) 0.4596(3) 0.5857(2) 0.0347 1.0000 Uani . . . .
F59 F 0.3999(3) 0.5417(2) 0.5678(2) 0.0805 1.0000 Uani . . . .
F60 F 0.4527(3) 0.4072(2) 0.52606(19) 0.0850 1.0000 Uani . . . .
F61 F 0.5245(2) 0.4894(3) 0.6331(2) 0.0939 1.0000 Uani . . . .
C62 C 0.3168(3) 0.5349(2) 0.84728(17) 0.0231 1.0000 Uani . . . .
C63 C 0.4198(3) 0.5044(2) 0.85831(18) 0.0244 1.0000 Uani . . . .
C64 C 0.5087(3) 0.5599(3) 0.91094(18) 0.0265 1.0000 Uani . . . .
C65 C 0.4978(3) 0.6487(3) 0.95455(18) 0.0281 1.0000 Uani . . . .
C66 C 0.3965(3) 0.6806(3) 0.94473(18) 0.0283 1.0000 Uani . . . .
C67 C 0.3083(3) 0.6245(2) 0.89271(18) 0.0261 1.0000 Uani . . . .
C68 C 0.3852(2) 0.77643(18) 0.99109(15) 0.0342 1.0000 Uani D . . .
C72 C 0.6173(2) 0.5257(2) 0.91622(16) 0.0321 1.0000 Uani D . . .
C76 C 0.1606(3) 0.3899(2) 0.83579(18) 0.0258 1.0000 Uani . . . .
C77 C 0.0717(3) 0.4070(3) 0.86786(19) 0.0307 1.0000 Uani . . . .
C78 C 0.0287(3) 0.3415(3) 0.9070(2) 0.0391 1.0000 Uani . . . .
C79 C 0.0763(3) 0.2588(3) 0.9187(2) 0.0411 1.0000 Uani . . . .
C80 C 0.1665(3) 0.2412(3) 0.8902(2) 0.0373 1.0000 Uani . . . .
C81 C 0.2069(3) 0.3054(3) 0.84906(19) 0.0298 1.0000 Uani . . . .
C82 C 0.2214(3) 0.1528(2) 0.9032(2) 0.0501 1.0000 Uani D . . .
C86 C -0.0710(4) 0.3611(4) 0.9360(3) 0.0538 1.0000 Uani . . . .
F87 F -0.0488(3) 0.4043(2) 1.00802(16) 0.0618 1.0000 Uani . . . .
F88 F -0.1357(2) 0.2754(3) 0.93214(18) 0.0749 1.0000 Uani . . . .
F89 F -0.1287(3) 0.4187(4) 0.9009(2) 0.1032 1.0000 Uani . . . .
C90 C 0.1103(3) 0.7785(3) 0.6927(3) 0.0421 1.0000 Uani . . . .
F91 F 0.1888(2) 0.77859(19) 0.65460(16) 0.0529 1.0000 Uani . . . .
F92 F 0.0315(2) 0.8176(2) 0.6539(2) 0.0852 1.0000 Uani . . . .
F93 F 0.1536(3) 0.8435(2) 0.75606(18) 0.0789 1.0000 Uani . . . .
F94 F 0.1892(4) 0.6127(4) 0.5620(3) 0.0846 0.2500 Uani D . . .
F95 F -0.0378(5) 0.3213(3) 0.5299(3) 0.0839 0.2500 Uani D . . .
F100 F 0.3115(4) 0.1437(5) 0.8745(4) 0.062(2) 0.471(9) Uiso D P 1 1
F101 F 0.1570(5) 0.0671(4) 0.8763(4) 0.077(2) 0.471(9) Uiso D P 1 1
F102 F 0.2548(6) 0.1554(5) 0.9769(3) 0.079(3) 0.471(9) Uiso D P 1 1
F105 F 0.3236(4) 0.1668(4) 0.9098(4) 0.0519(16) 0.529(9) Uiso . P 1 2
F106 F 0.1804(5) 0.0747(5) 0.8423(4) 0.0683(19) 0.529(9) Uiso . P 1 2
F107 F 0.1891(7) 0.1126(6) 0.9554(4) 0.088(3) 0.529(9) Uiso . P 1 2
F110 F 0.4584(3) 0.8530(3) 0.9855(3) 0.0462(14) 0.562(11) Uiso D P 1 3
F111 F 0.2872(3) 0.8055(3) 0.9734(3) 0.0391(13) 0.562(11) Uiso D P 1 3
F112 F 0.4013(5) 0.7753(4) 1.0635(2) 0.0554(16) 0.562(11) Uiso D P 1 3
F115 F 0.4739(5) 0.8395(5) 1.0158(5) 0.0501(19) 0.438(11) Uiso . P 1 4
F116 F 0.3110(6) 0.8252(5) 0.9531(4) 0.0485(18) 0.438(11) Uiso . P 1 4
F117 F 0.3510(8) 0.7623(5) 1.0542(4) 0.057(2) 0.438(11) Uiso . P 1 4
F120 F 0.6916(5) 0.5704(5) 0.9774(3) 0.0554(18) 0.488(12) Uiso D P 1 5
F121 F 0.6625(4) 0.5400(5) 0.8588(3) 0.0418(16) 0.488(12) Uiso D P 1 5
F122 F 0.6120(4) 0.4273(3) 0.9156(4) 0.0462(16) 0.488(12) Uiso D P 1 5
F125 F 0.6715(4) 0.5394(4) 0.9885(3) 0.0365(14) 0.512(12) Uiso . P 1 6
F126 F 0.6812(4) 0.5795(5) 0.8839(4) 0.0479(16) 0.512(12) Uiso . P 1 6
F127 F 0.6145(4) 0.4291(4) 0.8892(4) 0.0469(15) 0.512(12) Uiso . P 1 6
C95 C 0.09490(15) 0.5587(2) 0.53422(14) 0.0572 0.5000 Uani D . . .
C96 C 0.0141(2) 0.59823(11) 0.49496(17) 0.0594 0.5000 Uani D . . .
C97 C -0.08389(19) 0.5412(2) 0.46691(16) 0.0555 0.5000 Uani D . . .
C98 C -0.10303(14) 0.4477(2) 0.47840(15) 0.0576 0.5000 Uani D . . .
C99 C -0.0205(2) 0.41039(13) 0.51791(16) 0.0593 0.5000 Uani D . . .
C100 C 0.0784(2) 0.4654(2) 0.54667(15) 0.0555 0.5000 Uani D . . .
H41 H 0.4766 1.0477 0.7741 0.0495 1.0000 Uiso R . . .
H51 H 0.4585 1.2135 0.8128 0.0632 1.0000 Uiso R . . .
H61 H 0.5091 1.3297 0.7466 0.0623 1.0000 Uiso R . . .
H71 H 0.5701 1.2827 0.6398 0.0565 1.0000 Uiso R . . .
H81 H 0.5873 1.1160 0.6003 0.0444 1.0000 Uiso R . . .
H101 H 0.4842 0.7483 0.5560 0.0426 1.0000 Uiso R . . .
H111 H 0.3309 0.6741 0.4658 0.0480 1.0000 Uiso R . . .
H121 H 0.1828 0.7583 0.4424 0.0478 1.0000 Uiso R . . .
H131 H 0.1886 0.9176 0.5088 0.0453 1.0000 Uiso R . . .
H141 H 0.3417 0.9945 0.6000 0.0381 1.0000 Uiso R . . .
H151 H 0.6591 0.8753 0.5732 0.0522 1.0000 Uiso R . . .
H152 H 0.7170 0.9800 0.6199 0.0524 1.0000 Uiso R . . .
H153 H 0.6163 0.9714 0.5529 0.0520 1.0000 Uiso R . . .
H181 H 0.7705 0.7308 0.8127 0.0415 1.0000 Uiso R . . .
H191 H 0.9125 0.6503 0.8609 0.0493 1.0000 Uiso R . . .
H201 H 1.0783 0.7424 0.9216 0.0540 1.0000 Uiso R . . .
H211 H 1.1026 0.9146 0.9392 0.0564 1.0000 Uiso R . . .
H221 H 0.9600 0.9968 0.8950 0.0505 1.0000 Uiso R . . .
H233 H 0.6681 1.0588 0.8793 0.0620 1.0000 Uiso R . . .
H232 H 0.7906 1.0590 0.9169 0.0621 1.0000 Uiso R . . .
H231 H 0.6997 0.9778 0.9258 0.0616 1.0000 Uiso R . . .
H251 H 0.7447 1.1456 0.7994 0.0496 1.0000 Uiso R . . .
H261 H 0.8358 1.2512 0.7399 0.0663 1.0000 Uiso R . . .
H271 H 0.9561 1.1927 0.6700 0.0750 1.0000 Uiso R . . .
H281 H 0.9915 1.0312 0.6620 0.0712 1.0000 Uiso R . . .
H291 H 0.9024 0.9244 0.7228 0.0521 1.0000 Uiso R . . .
H321 H 0.4125 0.7001 0.6721 0.0543 1.0000 Uiso R . . .
H331 H 0.5670 0.6511 0.7651 0.0521 1.0000 Uiso R . . .
H341 H 0.6215 0.7909 0.8792 0.0472 1.0000 Uiso R . . .
H351 H 0.5020 0.9288 0.8578 0.0472 1.0000 Uiso R . . .
H361 H 0.3733 0.8723 0.7298 0.0506 1.0000 Uiso R . . .
H421 H -0.0861 0.6718 0.6590 0.0355 1.0000 Uiso R . . .
H441 H 0.2224 0.6551 0.7548 0.0311 1.0000 Uiso R . . .
H461 H -0.0110 0.4261 0.7311 0.0303 1.0000 Uiso R . . .
H491 H 0.3609 0.5150 0.7059 0.0270 1.0000 Uiso R . . .
H511 H 0.3167 0.2792 0.5377 0.0358 1.0000 Uiso R . . .
H531 H 0.1468 0.2760 0.6979 0.0298 1.0000 Uiso R . . .
H631 H 0.4302 0.4446 0.8292 0.0297 1.0000 Uiso R . . .
H651 H 0.5573 0.6866 0.9897 0.0335 1.0000 Uiso R . . .
H671 H 0.2411 0.6487 0.8880 0.0316 1.0000 Uiso R . . .
H771 H 0.0396 0.4648 0.8629 0.0374 1.0000 Uiso R . . .
H791 H 0.0471 0.2159 0.9452 0.0485 1.0000 Uiso R . . .
H811 H 0.2677 0.2913 0.8292 0.0364 1.0000 Uiso R . . .
H951 H 0.1645 0.5973 0.5530 0.0671 0.3750 Uiso R . . .
H961 H 0.0270 0.6634 0.4858 0.0705 0.3750 Uiso R . . .
H971 H -0.1410 0.5684 0.4399 0.0685 0.5000 Uiso R . . .
H981 H -0.1726 0.4092 0.4596 0.0708 0.3750 Uiso R . . .
H991 H -0.0335 0.3453 0.5271 0.0719 0.3750 Uiso R . . .
H1001 H 0.1355 0.4383 0.5736 0.0659 0.5000 Uiso R . . .

loop_
_atom_site_aniso_label
_atom_site_aniso_U_11
_atom_site_aniso_U_22
_atom_site_aniso_U_33
_atom_site_aniso_U_23
_atom_site_aniso_U_13
_atom_site_aniso_U_12
Fe1 0.0239(2) 0.0252(3) 0.0270(3) 0.00872(19) 0.00492(19) 0.00127(18)
P2 0.0251(4) 0.0242(4) 0.0244(4) 0.0059(3) 0.0067(3) 0.0050(3)
C3 0.0243(16) 0.0281(17) 0.0301(17) 0.0031(14) 0.0027(13) 0.0057(13)
C4 0.048(2) 0.043(2) 0.033(2) 0.0101(17) 0.0115(17) 0.0204(18)
C5 0.073(3) 0.058(3) 0.036(2) 0.003(2) 0.016(2) 0.036(2)
C6 0.070(3) 0.033(2) 0.053(3) -0.0001(19) 0.001(2) 0.023(2)
C7 0.060(3) 0.030(2) 0.058(3) 0.0121(19) 0.014(2) 0.0135(19)
C8 0.043(2) 0.0278(18) 0.041(2) 0.0080(15) 0.0140(17) 0.0084(16)
C9 0.0290(17) 0.0297(17) 0.0247(16) 0.0077(13) 0.0053(13) 0.0028(14)
C10 0.041(2) 0.0320(19) 0.0302(18) 0.0047(15) 0.0030(16) 0.0068(16)
C11 0.050(2) 0.033(2) 0.0307(19) 0.0031(15) 0.0005(17) 0.0000(17)
C12 0.041(2) 0.040(2) 0.034(2) 0.0109(17) -0.0038(17) -0.0050(17)
C13 0.0308(19) 0.039(2) 0.043(2) 0.0148(17) 0.0006(16) 0.0024(16)
C14 0.0326(18) 0.0288(18) 0.0347(19) 0.0079(15) 0.0061(15) 0.0054(14)
C15 0.037(2) 0.039(2) 0.0323(19) 0.0116(16) 0.0157(16) 0.0108(16)
P16 0.0258(4) 0.0245(4) 0.0257(4) 0.0041(3) 0.0050(3) 0.0027(3)
C17 0.0284(17) 0.0334(18) 0.0278(17) 0.0073(14) 0.0042(14) 0.0040(14)
C18 0.0364(19) 0.0346(19) 0.0293(18) 0.0052(15) 0.0029(15) 0.0071(15)
C19 0.044(2) 0.045(2) 0.037(2) 0.0115(17) 0.0055(17) 0.0175(18)
C20 0.037(2) 0.068(3) 0.040(2) 0.025(2) 0.0084(17) 0.022(2)
C21 0.029(2) 0.065(3) 0.047(2) 0.022(2) -0.0035(17) 0.0014(19)
C22 0.036(2) 0.042(2) 0.045(2) 0.0156(18) -0.0018(17) 0.0002(17)
C23 0.049(2) 0.036(2) 0.034(2) 0.0021(16) 0.0094(17) 0.0072(17)
C24 0.0264(17) 0.0328(19) 0.0333(18) 0.0082(15) -0.0007(14) -0.0031(14)
C25 0.035(2) 0.033(2) 0.047(2) 0.0123(17) -0.0035(17) -0.0040(16)
C26 0.044(2) 0.043(2) 0.073(3) 0.030(2) -0.012(2) -0.012(2)
C27 0.035(2) 0.080(4) 0.075(3) 0.049(3) -0.003(2) -0.017(2)
C28 0.033(2) 0.087(4) 0.064(3) 0.039(3) 0.013(2) 0.001(2)
C29 0.034(2) 0.053(2) 0.046(2) 0.0218(19) 0.0120(17) 0.0051(18)
C30 0.0317(18) 0.0264(17) 0.0330(18) 0.0085(14) 0.0004(15) 0.0050(14)
O31 0.0540(18) 0.0422(16) 0.0463(17) 0.0026(13) 0.0102(14) 0.0235(14)
C32 0.035(2) 0.048(2) 0.045(2) 0.0204(19) 0.0009(17) -0.0133(18)
C33 0.043(2) 0.038(2) 0.045(2) 0.0203(18) 0.0055(18) -0.0069(17)
C34 0.036(2) 0.049(2) 0.035(2) 0.0220(18) 0.0072(16) -0.0039(17)
C35 0.035(2) 0.054(2) 0.037(2) 0.0177(18) 0.0164(16) 0.0024(17)
C36 0.0244(18) 0.059(3) 0.045(2) 0.024(2) 0.0108(16) -0.0018(17)
F37 0.0327(12) 0.0330(12) 0.0797(18) 0.0123(12) -0.0111(12) -0.0060(10)
C38 0.0252(17) 0.0316(18) 0.0355(19) 0.0017(15) 0.0019(14) 0.0022(14)
F39 0.0280(12) 0.0750(18) 0.0532(15) -0.0084(13) 0.0156(11) -0.0066(11)
F40 0.0307(12) 0.0562(15) 0.0461(13) 0.0120(11) -0.0100(10) 0.0028(10)
C41 0.0229(16) 0.0279(17) 0.0240(16) 0.0013(13) 0.0043(13) 0.0032(13)
C42 0.0244(16) 0.0309(18) 0.0336(18) 0.0073(14) 0.0058(14) 0.0091(14)
C43 0.0250(16) 0.0288(17) 0.0359(19) 0.0090(14) 0.0095(14) 0.0048(14)
C44 0.0213(15) 0.0289(17) 0.0283(17) 0.0037(13) 0.0082(13) 0.0025(13)
C45 0.0214(15) 0.0243(16) 0.0219(15) 0.0019(12) 0.0082(12) 0.0046(12)
C46 0.0253(16) 0.0239(16) 0.0248(16) 0.0019(13) 0.0059(13) 0.0027(13)
B47 0.0210(17) 0.0237(17) 0.0217(17) 0.0038(14) 0.0047(13) 0.0034(14)
C48 0.0193(14) 0.0234(15) 0.0229(15) 0.0057(12) 0.0042(12) 0.0048(12)
C49 0.0215(15) 0.0223(15) 0.0258(16) 0.0051(12) 0.0043(12) 0.0035(12)
C50 0.0228(16) 0.0285(17) 0.0288(17) 0.0097(13) 0.0080(13) 0.0063(13)
C51 0.0301(17) 0.0301(18) 0.0305(18) 0.0017(14) 0.0113(14) 0.0058(14)
C52 0.0289(17) 0.0245(17) 0.0330(18) 0.0003(14) 0.0106(14) 0.0036(14)
C53 0.0231(16) 0.0230(16) 0.0308(17) 0.0047(13) 0.0086(13) 0.0022(12)
C54 0.047(2) 0.033(2) 0.050(2) -0.0084(18) 0.026(2) -0.0041(18)
F55 0.087(2) 0.0293(13) 0.086(2) 0.0075(13) 0.0343(17) -0.0020(13)
F56 0.116(3) 0.0499(16) 0.083(2) -0.0341(15) 0.072(2) -0.0286(17)
F57 0.0451(15) 0.0547(17) 0.081(2) -0.0191(15) 0.0032(14) -0.0138(13)
C58 0.036(2) 0.0328(19) 0.038(2) 0.0069(16) 0.0166(16) 0.0029(15)
F59 0.097(2) 0.0554(18) 0.130(3) 0.0569(19) 0.078(2) 0.0295(17)
F60 0.125(3) 0.0522(17) 0.094(2) -0.0037(16) 0.091(2) -0.0112(17)
F61 0.0415(16) 0.154(4) 0.083(2) 0.046(2) 0.0115(16) -0.0338(19)
C62 0.0248(16) 0.0259(16) 0.0200(15) 0.0070(12) 0.0067(12) 0.0025(13)
C63 0.0244(16) 0.0257(16) 0.0241(16) 0.0056(13) 0.0066(13) 0.0044(13)
C64 0.0246(16) 0.0324(18) 0.0229(16) 0.0079(13) 0.0043(13) 0.0040(13)
C65 0.0243(16) 0.0331(18) 0.0240(16) 0.0034(14) 0.0021(13) 0.0002(14)
C66 0.0286(17) 0.0305(18) 0.0239(16) 0.0022(13) 0.0048(13) 0.0028(14)
C67 0.0241(16) 0.0272(17) 0.0263(16) 0.0031(13) 0.0060(13) 0.0036(13)
C68 0.0310(18) 0.036(2) 0.0295(18) -0.0031(15) 0.0027(15) 0.0018(15)
C72 0.0261(17) 0.039(2) 0.0291(18) 0.0066(15) 0.0015(14) 0.0058(15)
C76 0.0235(16) 0.0280(17) 0.0229(16) 0.0026(13) 0.0026(13) -0.0018(13)
C77 0.0295(18) 0.0367(19) 0.0260(17) 0.0069(14) 0.0077(14) 0.0009(15)
C78 0.037(2) 0.052(2) 0.0279(18) 0.0095(17) 0.0090(16) -0.0034(18)
C79 0.042(2) 0.049(2) 0.033(2) 0.0186(17) 0.0065(17) -0.0073(18)
C80 0.035(2) 0.038(2) 0.0346(19) 0.0125(16) -0.0001(16) -0.0071(16)
C81 0.0274(17) 0.0308(18) 0.0311(18) 0.0103(14) 0.0042(14) -0.0001(14)
C82 0.054(3) 0.041(2) 0.059(3) 0.032(2) 0.007(2) -0.005(2)
C86 0.048(3) 0.072(3) 0.050(3) 0.024(2) 0.026(2) 0.000(2)
F87 0.084(2) 0.0509(15) 0.0601(17) 0.0075(13) 0.0453(16) 0.0033(14)
F88 0.0563(17) 0.090(2) 0.072(2) -0.0039(17) 0.0357(15) -0.0248(16)
F89 0.060(2) 0.188(4) 0.114(3) 0.101(3) 0.058(2) 0.062(2)
C90 0.032(2) 0.038(2) 0.061(3) 0.021(2) 0.0109(18) 0.0077(16)
F91 0.0440(14) 0.0535(15) 0.0684(17) 0.0291(13) 0.0188(12) -0.0022(11)
F92 0.0400(15) 0.0637(19) 0.167(4) 0.076(2) 0.0084(18) 0.0114(13)
F93 0.126(3) 0.0305(14) 0.076(2) 0.0001(13) 0.036(2) -0.0145(16)
F94 0.063(4) 0.105(5) 0.078(5) 0.001(4) 0.019(4) -0.003(4)
F95 0.079(4) 0.080(4) 0.099(5) 0.031(4) 0.021(4) 0.017(4)
C95 0.045(2) 0.080(3) 0.054(3) 0.014(2) 0.023(2) 0.019(2)
C96 0.051(2) 0.078(3) 0.061(3) 0.023(2) 0.025(2) 0.022(2)
C97 0.045(2) 0.081(3) 0.052(3) 0.022(2) 0.021(2) 0.028(2)
C98 0.044(2) 0.080(3) 0.056(3) 0.015(2) 0.022(2) 0.019(2)
C99 0.051(2) 0.076(3) 0.062(3) 0.022(2) 0.025(2) 0.023(2)
C100 0.046(2) 0.082(3) 0.050(3) 0.022(2) 0.020(2) 0.027(2)

loop_
_atom_type_symbol
_atom_type_scat_dispersion_real
_atom_type_scat_dispersion_imag
_atom_type_scat_Cromer_Mann_a1
_atom_type_scat_Cromer_Mann_b1
_atom_type_scat_Cromer_Mann_a2
_atom_type_scat_Cromer_Mann_b2
_atom_type_scat_Cromer_Mann_a3
_atom_type_scat_Cromer_Mann_b3
_atom_type_scat_Cromer_Mann_a4
_atom_type_scat_Cromer_Mann_b4
_atom_type_scat_Cromer_Mann_c
_atom_type_scat_source
C 0.0033 0.0016 2.3100 20.8439 1.0200 10.2075 1.5886 0.5687 0.8650 51.6512 0.2156 'International Tables Vol C 4.2.6.8 and 6.1.1.4'
H 0.0000 0.0000 0.4930 10.5109 0.3229 26.1257 0.1402 3.1424 0.0408 57.7998 0.0030 'International Tables Vol C 4.2.6.8 and 6.1.1.4'
B 0.0013 0.0007 2.0545 23.2185 1.3326 1.0210 1.0979 60.3498 0.7068 0.1403 -0.1932 'International Tables Vol C 4.2.6.8 and 6.1.1.4'
F 0.0171 0.0103 3.5392 10.2825 2.6412 4.2944 1.5170 0.2615 1.0243 26.1476 0.2776 'International Tables Vol C 4.2.6.8 and 6.1.1.4'
O 0.0106 0.0060 3.0485 13.2771 2.2868 5.7011 1.5463 0.3239 0.8670 32.9089 0.2508 'International Tables Vol C 4.2.6.8 and 6.1.1.4'
Fe 0.3463 0.8444 11.7695 4.7611 7.3573 0.3072 3.5222 15.3535 2.3045 76.8805 1.0369 'International Tables Vol C 4.2.6.8 and 6.1.1.4'
P 0.1023 0.0942 6.4345 1.9067 4.1791 27.1570 1.7800 0.5260 1.4908 68.1645 1.1149 'International Tables Vol C 4.2.6.8 and 6.1.1.4'

loop_
_geom_angle_atom_site_label_1
_geom_angle_site_symmetry_1
_geom_angle_atom_site_label_2
_geom_angle_atom_site_label_3
_geom_angle_site_symmetry_3
_geom_angle
_geom_angle_publ_flag
P2 . Fe1 P16 . 98.14(4) yes
P2 . Fe1 C30 . 88.75(12) yes
P16 . Fe1 C30 . 91.88(12) yes
P2 . Fe1 C32 . 103.10(11) yes
P16 . Fe1 C32 . 155.46(12) yes
C30 . Fe1 C32 . 100.66(18) yes
P2 . Fe1 C33 . 141.87(12) yes
P16 . Fe1 C33 . 119.96(12) yes
C30 . Fe1 C33 . 91.31(17) yes
C32 . Fe1 C33 . 39.62(16) yes
P2 . Fe1 C34 . 151.72(12) yes
P16 . Fe1 C34 . 89.57(11) yes
C30 . Fe1 C34 . 118.30(17) yes
C32 . Fe1 C34 . 65.93(16) yes
C33 . Fe1 C34 . 39.03(16) yes
P2 . Fe1 C35 . 112.45(12) yes
P16 . Fe1 C35 . 95.03(12) yes
C30 . Fe1 C35 . 156.41(17) yes
C32 . Fe1 C35 . 65.59(17) yes
C33 . Fe1 C35 . 65.74(17) yes
P2 . Fe1 C36 . 89.03(11) yes
P16 . Fe1 C36 . 130.62(13) yes
C30 . Fe1 C36 . 137.28(17) yes
C32 . Fe1 C36 . 39.00(18) yes
C33 . Fe1 C36 . 65.83(17) yes
C34 . Fe1 C35 . 39.45(16) yes
C34 . Fe1 C36 . 65.85(15) yes
C35 . Fe1 C36 . 39.02(16) yes
Fe1 . P2 C3 . 119.37(12) yes
Fe1 . P2 C9 . 111.20(11) yes
C3 . P2 C9 . 104.54(16) yes
Fe1 . P2 C15 . 116.32(12) yes
C3 . P2 C15 . 103.54(17) yes
C9 . P2 C15 . 99.45(17) yes
P2 . C3 C4 . 120.9(3) yes
P2 . C3 C8 . 121.0(3) yes
C4 . C3 C8 . 118.1(3) yes
C3 . C4 C5 . 120.5(4) yes
C3 . C4 H41 . 119.6 no
C5 . C4 H41 . 119.9 no
C4 . C5 C6 . 120.1(4) yes
C4 . C5 H51 . 120.0 no
C6 . C5 H51 . 119.9 no
C5 . C6 C7 . 120.1(4) yes
C5 . C6 H61 . 120.3 no
C7 . C6 H61 . 119.6 no
C6 . C7 C8 . 120.2(4) yes
C6 . C7 H71 . 119.0 no
C8 . C7 H71 . 120.8 no
C3 . C8 C7 . 120.9(4) yes
C3 . C8 H81 . 119.4 no
C7 . C8 H81 . 119.7 no
P2 . C9 C10 . 117.9(3) yes
P2 . C9 C14 . 122.7(3) yes
C10 . C9 C14 . 119.4(3) yes
C9 . C10 C11 . 120.1(4) yes
C9 . C10 H101 . 120.3 no
C11 . C10 H101 . 119.5 no
C10 . C11 C12 . 120.1(4) yes
C10 . C11 H111 . 120.1 no
C12 . C11 H111 . 119.8 no
C11 . C12 C13 . 120.2(4) yes
C11 . C12 H121 . 120.0 no
C13 . C12 H121 . 119.9 no
C12 . C13 C14 . 120.4(4) yes
C12 . C13 H131 . 119.9 no
C14 . C13 H131 . 119.7 no
C13 . C14 C9 . 119.8(3) yes
C13 . C14 H141 . 120.2 no
C9 . C14 H141 . 119.9 no
P2 . C15 H151 . 108.4 no
P2 . C15 H152 . 109.9 no
H151 . C15 H152 . 109.4 no
P2 . C15 H153 . 108.8 no
H151 . C15 H153 . 109.5 no
H152 . C15 H153 . 110.8 no
Fe1 . P16 C17 . 115.05(12) yes
Fe1 . P16 C23 . 115.04(14) yes
C17 . P16 C23 . 102.15(18) yes
Fe1 . P16 C24 . 117.80(12) yes
C17 . P16 C24 . 101.63(17) yes
C23 . P16 C24 . 102.99(18) yes
P16 . C17 C18 . 122.7(3) yes
P16 . C17 C22 . 118.8(3) yes
C18 . C17 C22 . 118.5(3) yes
C17 . C18 C19 . 121.0(4) yes
C17 . C18 H181 . 120.1 no
C19 . C18 H181 . 118.9 no
C18 . C19 C20 . 119.8(4) yes
C18 . C19 H191 . 120.7 no
C20 . C19 H191 . 119.5 no
C19 . C20 C21 . 119.9(4) yes
C19 . C20 H201 . 119.7 no
C21 . C20 H201 . 120.4 no
C20 . C21 C22 . 120.6(4) yes
C20 . C21 H211 . 119.7 no
C22 . C21 H211 . 119.7 no
C17 . C22 C21 . 120.2(4) yes
C17 . C22 H221 . 119.9 no
C21 . C22 H221 . 119.8 no
P16 . C23 H233 . 108.9 no
P16 . C23 H232 . 107.9 no
H233 . C23 H232 . 110.8 no
P16 . C23 H231 . 108.9 no
H233 . C23 H231 . 110.0 no
H232 . C23 H231 . 110.2 no
P16 . C24 C25 . 121.2(3) yes
P16 . C24 C29 . 119.6(3) yes
C25 . C24 C29 . 119.2(4) yes
C24 . C25 C26 . 120.0(4) yes
C24 . C25 H251 . 119.6 no
C26 . C25 H251 . 120.5 no
C25 . C26 C27 . 120.5(5) yes
C25 . C26 H261 . 120.0 no
C27 . C26 H261 . 119.5 no
C26 . C27 C28 . 119.9(4) yes
C26 . C27 H271 . 119.9 no
C28 . C27 H271 . 120.2 no
C27 . C28 C29 . 120.2(5) yes
C27 . C28 H281 . 118.9 no
C29 . C28 H281 . 120.9 no
C24 . C29 C28 . 120.2(4) yes
C24 . C29 H291 . 118.8 no
C28 . C29 H291 . 120.9 no
Fe1 . C30 O31 . 178.3(3) yes
Fe1 . C32 C33 . 70.1(2) yes
Fe1 . C32 C36 . 71.1(2) yes
C33 . C32 C36 . 108.0(4) yes
Fe1 . C32 H321 . 125.3 no
C33 . C32 H321 . 125.9 no
C36 . C32 H321 . 126.0 no
Fe1 . C33 C32 . 70.3(2) yes
Fe1 . C33 C34 . 70.4(2) yes
C32 . C33 C34 . 107.9(4) yes
Fe1 . C33 H331 . 122.8 no
C32 . C33 H331 . 126.9 no
C34 . C33 H331 . 125.2 no
Fe1 . C34 C33 . 70.6(2) yes
Fe1 . C34 C35 . 71.0(2) yes
C33 . C34 C35 . 108.2(4) yes
Fe1 . C34 H341 . 124.3 no
C33 . C34 H341 . 125.7 no
C35 . C34 H341 . 126.1 no
Fe1 . C35 C34 . 69.5(2) yes
Fe1 . C35 C36 . 70.5(2) yes
C34 . C35 C36 . 107.7(4) yes
Fe1 . C35 H351 . 125.5 no
C34 . C35 H351 . 126.8 no
C36 . C35 H351 . 125.5 no
Fe1 . C36 C35 . 70.5(2) yes
Fe1 . C36 C32 . 69.9(2) yes
C35 . C36 C32 . 108.1(4) yes
Fe1 . C36 H361 . 126.2 no
C35 . C36 H361 . 125.8 no
C32 . C36 H361 . 126.1 no
F37 . C38 F39 . 106.6(3) yes
F37 . C38 F40 . 106.2(3) yes
F39 . C38 F40 . 105.2(3) yes
F37 . C38 C41 . 113.0(3) yes
F39 . C38 C41 . 111.9(3) yes
F40 . C38 C41 . 113.3(3) yes
C38 . C41 C42 . 118.8(3) yes
C38 . C41 C46 . 120.2(3) yes
C42 . C41 C46 . 121.0(3) yes
C41 . C42 C43 . 118.2(3) yes
C41 . C42 H421 . 120.7 no
C43 . C42 H421 . 121.1 no
C42 . C43 C44 . 120.8(3) yes
C42 . C43 C90 . 120.6(3) yes
C44 . C43 C90 . 118.7(3) yes
C43 . C44 C45 . 122.3(3) yes
C43 . C44 H441 . 119.0 no
C45 . C44 H441 . 118.7 no
C44 . C45 C46 . 115.5(3) yes
C44 . C45 B47 . 123.0(3) yes
C46 . C45 B47 . 121.3(3) yes
C45 . C46 C41 . 122.3(3) yes
C45 . C46 H461 . 119.1 no
C41 . C46 H461 . 118.7 no
C45 . B47 C48 . 103.6(2) yes
C45 . B47 C62 . 113.0(3) yes
C48 . B47 C62 . 111.0(3) yes
C45 . B47 C76 . 112.2(3) yes
C48 . B47 C76 . 111.6(3) yes
C62 . B47 C76 . 105.7(2) yes
B47 . C48 C49 . 120.8(3) yes
B47 . C48 C53 . 123.2(3) yes
C49 . C48 C53 . 115.7(3) yes
C48 . C49 C50 . 122.3(3) yes
C48 . C49 H491 . 119.6 no
C50 . C49 H491 . 118.0 no
C49 . C50 C51 . 120.9(3) yes
C49 . C50 C58 . 119.0(3) yes
C51 . C50 C58 . 120.1(3) yes
C50 . C51 C52 . 117.8(3) yes
C50 . C51 H511 . 121.0 no
C52 . C51 H511 . 121.2 no
C51 . C52 C53 . 121.1(3) yes
C51 . C52 C54 . 120.2(3) yes
C53 . C52 C54 . 118.7(3) yes
C48 . C53 C52 . 122.2(3) yes
C48 . C53 H531 . 118.9 no
C52 . C53 H531 . 118.9 no
C52 . C54 F55 . 112.4(4) yes
C52 . C54 F56 . 113.6(3) yes
F55 . C54 F56 . 105.7(4) yes
C52 . C54 F57 . 112.5(3) yes
F55 . C54 F57 . 104.0(3) yes
F56 . C54 F57 . 108.1(4) yes
C50 . C58 F59 . 112.7(3) yes
C50 . C58 F60 . 113.7(3) yes
F59 . C58 F60 . 106.9(3) yes
C50 . C58 F61 . 112.2(3) yes
F59 . C58 F61 . 104.3(4) yes
F60 . C58 F61 . 106.3(4) yes
B47 . C62 C63 . 121.6(3) yes
B47 . C62 C67 . 122.6(3) yes
C63 . C62 C67 . 115.7(3) yes
C62 . C63 C64 . 122.3(3) yes
C62 . C63 H631 . 119.3 no
C64 . C63 H631 . 118.4 no
C63 . C64 C65 . 120.5(3) yes
C63 . C64 C72 . 119.2(3) yes
C65 . C64 C72 . 120.2(3) yes
C64 . C65 C66 . 118.3(3) yes
C64 . C65 H651 . 120.9 no
C66 . C65 H651 . 120.8 no
C65 . C66 C67 . 120.9(3) yes
C65 . C66 C68 . 118.2(3) yes
C67 . C66 C68 . 121.0(3) yes
C62 . C67 C66 . 122.3(3) yes
C62 . C67 H671 . 119.6 no
C66 . C67 H671 . 118.1 no
C66 . C68 F110 . 112.3(3) yes
C66 . C68 F111 . 114.0(3) yes
F110 . C68 F111 . 105.48(6) yes
C66 . C68 F112 . 113.4(3) yes
F110 . C68 F112 . 105.40(6) yes
F111 . C68 F112 . 105.44(6) yes
C66 . C68 F115 . 115.6(4) yes
C66 . C68 F116 . 111.5(3) yes
F115 . C68 F116 . 106.2(4) yes
C66 . C68 F117 . 111.4(4) yes
F115 . C68 F117 . 104.0(4) yes
F116 . C68 F117 . 107.4(4) yes
C64 . C72 F120 . 114.8(3) yes
C64 . C72 F121 . 112.5(3) yes
F120 . C72 F121 . 105.46(6) yes
C64 . C72 F122 . 112.3(3) yes
F120 . C72 F122 . 105.47(6) yes
F121 . C72 F122 . 105.43(6) yes
C64 . C72 F125 . 111.1(3) yes
C64 . C72 F126 . 111.1(3) yes
F125 . C72 F126 . 105.3(3) yes
C64 . C72 F127 . 114.8(3) yes
F125 . C72 F127 . 104.4(4) yes
F126 . C72 F127 . 109.5(4) yes
B47 . C76 C77 . 123.0(3) yes
B47 . C76 C81 . 121.6(3) yes
C77 . C76 C81 . 115.3(3) yes
C76 . C77 C78 . 122.2(4) yes
C76 . C77 H771 . 118.9 no
C78 . C77 H771 . 118.8 no
C77 . C78 C79 . 120.7(4) yes
C77 . C78 C86 . 119.5(4) yes
C79 . C78 C86 . 119.8(4) yes
C78 . C79 C80 . 118.8(3) yes
C78 . C79 H791 . 119.9 no
C80 . C79 H791 . 121.3 no
C79 . C80 C81 . 120.2(4) yes
C79 . C80 C82 . 120.0(3) yes
C81 . C80 C82 . 119.8(4) yes
C76 . C81 C80 . 122.7(3) yes
C76 . C81 H811 . 118.4 no
C80 . C81 H811 . 118.8 no
C80 . C82 F100 . 115.4(4) yes
C80 . C82 F101 . 113.3(4) yes
F100 . C82 F101 . 105.43(6) yes
C80 . C82 F102 . 111.1(4) yes
F100 . C82 F102 . 105.40(6) yes
F101 . C82 F102 . 105.41(6) yes
C80 . C82 F105 . 114.4(4) yes
C80 . C82 F106 . 108.5(4) yes
F105 . C82 F106 . 106.6(4) yes
C80 . C82 F107 . 112.2(4) yes
F105 . C82 F107 . 114.4(5) yes
F106 . C82 F107 . 99.3(5) yes
C78 . C86 F87 . 113.1(4) yes
C78 . C86 F88 . 111.2(4) yes
F87 . C86 F88 . 104.1(3) yes
C78 . C86 F89 . 113.3(3) yes
F87 . C86 F89 . 106.3(5) yes
F88 . C86 F89 . 108.4(4) yes
C43 . C90 F91 . 113.0(3) yes
C43 . C90 F92 . 113.1(3) yes
F91 . C90 F92 . 104.9(4) yes
C43 . C90 F93 . 113.0(3) yes
F91 . C90 F93 . 104.1(3) yes
F92 . C90 F93 . 108.1(4) yes
C98 2_566 F94 C95 . 12.27(4) yes
C96 2_566 F95 C99 . 12.34(4) yes
H981 2_566 C95 C99 2_566 114.3 no
H981 2_566 C95 C97 2_566 114.2 no
C99 2_566 C95 C97 2_566 116.22(3) yes
H981 2_566 C95 F94 . 17.9 no
C99 2_566 C95 F94 . 119.55(4) yes
C97 2_566 C95 F94 . 119.53(4) yes
H981 2_566 C95 C96 . 118.0 no
C99 2_566 C95 C96 . 11.71(3) yes
C97 2_566 C95 C96 . 120.14(3) yes
F94 . C95 C96 . 119.27(3) yes
H981 2_566 C95 C100 . 117.9 no
C99 2_566 C95 C100 . 120.14(3) yes
C97 2_566 C95 C100 . 11.75(3) yes
F94 . C95 C100 . 119.25(4) yes
C96 . C95 C100 . 121.45(3) yes
H981 2_566 C95 H951 . 16.0 no
C99 2_566 C95 H951 . 119.1 no
C97 2_566 C95 H951 . 119.1 no
F94 . C95 H951 . 1.9 no
C96 . C95 H951 . 119.3 no
C100 . C95 H951 . 119.2 no
H991 2_566 C96 C98 2_566 113.7 no
H991 2_566 C96 C100 2_566 113.7 no
C98 2_566 C96 C100 2_566 115.88(3) yes
H991 2_566 C96 C95 . 118.9 no
C98 2_566 C96 C95 . 11.51(2) yes
C100 2_566 C96 C95 . 118.50(3) yes
H991 2_566 C96 F95 2_566 4.8 no
C98 2_566 C96 F95 2_566 115.45(5) yes
C100 2_566 C96 F95 2_566 115.42(5) yes
C95 . C96 F95 2_566 119.75(4) yes
H991 2_566 C96 C97 . 119.0 no
C98 2_566 C96 C97 . 118.50(3) yes
C100 2_566 C96 C97 . 11.53(3) yes
C95 . C96 C97 . 118.54(3) yes
F95 2_566 C96 C97 . 119.72(4) yes
H991 2_566 C96 H961 . 16.7 no
C98 2_566 C96 H961 . 119.0 no
C100 2_566 C96 H961 . 119.0 no
C95 . C96 H961 . 120.7 no
F95 2_566 C96 H961 . 11.9 no
C97 . C96 H961 . 120.7 no
H1001 2_566 C97 C99 2_566 114.9 no
H1001 2_566 C97 C95 2_566 115.0 no
C99 2_566 C97 C95 2_566 116.21(3) yes
H1001 2_566 C97 C96 . 118.2 no
C99 2_566 C97 C96 . 11.76(3) yes
C95 2_566 C97 C96 . 120.15(3) yes
H1001 2_566 C97 C98 . 118.3 no
C99 2_566 C97 C98 . 120.15(3) yes
C95 2_566 C97 C98 . 11.78(3) yes
C96 . C97 C98 . 121.45(2) yes
H1001 2_566 C97 H971 . 16.1 no
C99 2_566 C97 H971 . 119.5 no
C95 2_566 C97 H971 . 119.6 no
C96 . C97 H971 . 119.2 no
C98 . C97 H971 . 119.3 no
H951 2_566 C98 C96 2_566 114.6 no
H951 2_566 C98 C100 2_566 114.5 no
C96 2_566 C98 C100 2_566 115.88(3) yes
H951 2_566 C98 F94 2_566 2.6 no
C96 2_566 C98 F94 2_566 115.49(5) yes
C100 2_566 C98 F94 2_566 115.45(5) yes
H951 2_566 C98 C97 . 119.3 no
C96 2_566 C98 C97 . 118.50(3) yes
C100 2_566 C98 C97 . 11.55(3) yes
F94 2_566 C98 C97 . 119.74(4) yes
H951 2_566 C98 C99 . 119.4 no
C96 2_566 C98 C99 . 11.51(2) yes
C100 2_566 C98 C99 . 118.50(3) yes
F94 2_566 C98 C99 . 119.77(4) yes
C97 . C98 C99 . 118.54(3) yes
H951 2_566 C98 H981 . 16.8 no
C96 2_566 C98 H981 . 119.6 no
C100 2_566 C98 H981 . 119.5 no
F94 2_566 C98 H981 . 14.2 no
C97 . C98 H981 . 120.7 no
C99 . C98 H981 . 120.8 no
H961 2_566 C99 C95 2_566 115.0 no
H961 2_566 C99 C97 2_566 115.1 no
C95 2_566 C99 C97 2_566 116.23(3) yes
H961 2_566 C99 C98 . 118.3 no
C95 2_566 C99 C98 . 11.70(3) yes
C97 2_566 C99 C98 . 120.15(3) yes
H961 2_566 C99 F95 . 15.7 no
C95 2_566 C99 F95 . 119.55(4) yes
C97 2_566 C99 F95 . 119.53(4) yes
C98 . C99 F95 . 119.27(3) yes
H961 2_566 C99 C100 . 118.3 no
C95 2_566 C99 C100 . 120.14(3) yes
C97 2_566 C99 C100 . 11.72(3) yes
C98 . C99 C100 . 121.45(3) yes
F95 . C99 C100 . 119.25(4) yes
H961 2_566 C99 H991 . 16.2 no
C95 2_566 C99 H991 . 119.6 no
C97 2_566 C99 H991 . 119.7 no
C98 . C99 H991 . 119.2 no
F95 . C99 H991 . 0.5 no
C100 . C99 H991 . 119.3 no
H971 2_566 C100 C96 2_566 113.8 no
H971 2_566 C100 C98 2_566 113.9 no
C96 2_566 C100 C98 2_566 115.87(3) yes
H971 2_566 C100 C99 . 119.0 no
C96 2_566 C100 C99 . 11.57(3) yes
C98 2_566 C100 C99 . 118.50(3) yes
H971 2_566 C100 C95 . 119.1 no
C96 2_566 C100 C95 . 118.51(3) yes
C98 2_566 C100 C95 . 11.58(3) yes
C99 . C100 C95 . 118.54(2) yes
H971 2_566 C100 H1001 . 16.6 no
C96 2_566 C100 H1001 . 119.0 no
C98 2_566 C100 H1001 . 119.1 no
C99 . C100 H1001 . 120.7 no
C95 . C100 H1001 . 120.8 no
C98 2_566 H951 C95 . 16.8 no
C99 2_566 H961 C96 . 16.2 no
C100 2_566 H971 C97 . 16.6 no
C95 2_566 H981 C98 . 16.0 no
C96 2_566 H991 C99 . 16.6 no
C97 2_566 H1001 C100 . 16.1 no

loop_
_geom_bond_atom_site_label_1
_geom_bond_atom_site_label_2
_geom_bond_site_symmetry_2
_geom_bond_distance
_geom_bond_publ_flag
Fe1 P2 . 2.2420(9) yes
Fe1 P16 . 2.2229(10) yes
Fe1 C30 . 1.746(4) yes
Fe1 C32 . 2.106(4) yes
Fe1 C33 . 2.104(4) yes
Fe1 C34 . 2.102(4) yes
Fe1 C35 . 2.122(4) yes
Fe1 C36 . 2.121(4) yes
P2 C3 . 1.822(3) yes
P2 C9 . 1.832(3) yes
P2 C15 . 1.829(4) yes
C3 C4 . 1.389(5) yes
C3 C8 . 1.394(5) yes
C4 C5 . 1.393(6) yes
C4 H41 . 0.930 no
C5 C6 . 1.372(7) yes
C5 H51 . 0.940 no
C6 C7 . 1.368(7) yes
C6 H61 . 0.938 no
C7 C8 . 1.383(5) yes
C7 H71 . 0.960 no
C8 H81 . 0.938 no
C9 C10 . 1.393(5) yes
C9 C14 . 1.391(5) yes
C10 C11 . 1.390(5) yes
C10 H101 . 0.937 no
C11 C12 . 1.381(6) yes
C11 H111 . 0.938 no
C12 C13 . 1.376(6) yes
C12 H121 . 0.948 no
C13 C14 . 1.393(5) yes
C13 H131 . 0.939 no
C14 H141 . 0.952 no
C15 H151 . 0.960 no
C15 H152 . 0.971 no
C15 H153 . 0.958 no
P16 C17 . 1.833(4) yes
P16 C23 . 1.821(4) yes
P16 C24 . 1.823(4) yes
C17 C18 . 1.385(5) yes
C17 C22 . 1.400(5) yes
C18 C19 . 1.392(5) yes
C18 H181 . 0.942 no
C19 C20 . 1.378(6) yes
C19 H191 . 0.951 no
C20 C21 . 1.380(7) yes
C20 H201 . 0.936 no
C21 C22 . 1.382(6) yes
C21 H211 . 0.950 no
C22 H221 . 0.958 no
C23 H233 . 0.956 no
C23 H232 . 0.959 no
C23 H231 . 0.967 no
C24 C25 . 1.399(5) yes
C24 C29 . 1.392(6) yes
C25 C26 . 1.383(6) yes
C25 H251 . 0.943 no
C26 C27 . 1.382(8) yes
C26 H261 . 0.944 no
C27 C28 . 1.383(8) yes
C27 H271 . 0.938 no
C28 C29 . 1.388(6) yes
C28 H281 . 0.934 no
C29 H291 . 0.936 no
C30 O31 . 1.153(5) yes
C32 C33 . 1.427(6) yes
C32 C36 . 1.411(7) yes
C32 H321 . 0.980 no
C33 C34 . 1.405(6) yes
C33 H331 . 0.982 no
C34 C35 . 1.426(6) yes
C34 H341 . 0.986 no
C35 C36 . 1.417(6) yes
C35 H351 . 0.981 no
C36 H361 . 0.994 no
F37 C38 . 1.339(4) yes
C38 F39 . 1.339(4) yes
C38 F40 . 1.337(4) yes
C38 C41 . 1.496(5) yes
C41 C42 . 1.389(5) yes
C41 C46 . 1.387(5) yes
C42 C43 . 1.380(5) yes
C42 H421 . 0.926 no
C43 C44 . 1.405(5) yes
C43 C90 . 1.489(5) yes
C44 C45 . 1.395(5) yes
C44 H441 . 0.933 no
C45 C46 . 1.411(4) yes
C45 B47 . 1.650(5) yes
C46 H461 . 0.931 no
B47 C48 . 1.646(5) yes
B47 C62 . 1.637(5) yes
B47 C76 . 1.647(5) yes
C48 C49 . 1.400(4) yes
C48 C53 . 1.397(4) yes
C49 C50 . 1.390(5) yes
C49 H491 . 0.942 no
C50 C51 . 1.386(5) yes
C50 C58 . 1.494(5) yes
C51 C52 . 1.385(5) yes
C51 H511 . 0.931 no
C52 C53 . 1.392(5) yes
C52 C54 . 1.500(5) yes
C53 H531 . 0.935 no
C54 F55 . 1.348(5) yes
C54 F56 . 1.324(5) yes
C54 F57 . 1.336(5) yes
C58 F59 . 1.317(5) yes
C58 F60 . 1.313(5) yes
C58 F61 . 1.314(5) yes
C62 C63 . 1.402(5) yes
C62 C67 . 1.401(5) yes
C63 C64 . 1.399(5) yes
C63 H631 . 0.943 no
C64 C65 . 1.385(5) yes
C64 C72 . 1.492(4) yes
C65 C66 . 1.389(5) yes
C65 H651 . 0.939 no
C66 C67 . 1.391(5) yes
C66 C68 . 1.487(4) yes
C67 H671 . 0.941 no
C68 F110 . 1.366(4) yes
C68 F111 . 1.344(4) yes
C68 F112 . 1.338(4) yes
C68 F115 . 1.301(7) yes
C68 F116 . 1.375(7) yes
C68 F117 . 1.375(8) yes
C72 F120 . 1.341(4) yes
C72 F121 . 1.349(4) yes
C72 F122 . 1.354(4) yes
C72 F125 . 1.368(6) yes
C72 F126 . 1.344(6) yes
C72 F127 . 1.336(6) yes
C76 C77 . 1.399(5) yes
C76 C81 . 1.400(5) yes
C77 C78 . 1.395(5) yes
C77 H771 . 0.945 no
C78 C79 . 1.378(6) yes
C78 C86 . 1.500(6) yes
C79 C80 . 1.379(6) yes
C79 H791 . 0.931 no
C80 C81 . 1.395(5) yes
C80 C82 . 1.502(5) yes
C81 H811 . 0.942 no
C82 F100 . 1.361(5) yes
C82 F101 . 1.325(5) yes
C82 F102 . 1.359(5) yes
C82 F105 . 1.269(6) yes
C82 F106 . 1.400(7) yes
C82 F107 . 1.318(8) yes
C86 F87 . 1.339(6) yes
C86 F88 . 1.353(6) yes
C86 F89 . 1.314(6) yes
C90 F91 . 1.332(5) yes
C90 F92 . 1.338(5) yes
C90 F93 . 1.338(5) yes
F94 C98 2_566 1.316(4) yes
F94 C95 . 1.302(4) yes
F95 C96 2_566 1.309(4) yes
F95 C99 . 1.295(4) yes
C95 H981 2_566 1.014 no
C95 C99 2_566 1.380(2) yes
C95 C97 2_566 1.371(2) yes
C95 C96 . 1.363(2) yes
C95 C100 . 1.354(2) yes
C95 H951 . 0.950 no
C96 H991 2_566 0.978 no
C96 C98 2_566 1.402(2) yes
C96 C100 2_566 1.396(2) yes
C96 C97 . 1.356(2) yes
C96 H961 . 0.950 no
C97 H1001 2_566 1.004 no
C97 C99 2_566 1.373(2) yes
C97 C98 . 1.354(2) yes
C97 H971 . 0.950 no
C98 H951 2_566 0.966 no
C98 C100 2_566 1.393(2) yes
C98 C99 . 1.363(2) yes
C98 H981 . 0.950 no
C99 H961 2_566 1.003 no
C99 C100 . 1.356(2) yes
C99 H991 . 0.950 no
C100 H971 2_566 0.976 no
C100 H1001 . 0.950 no
